data_9007638
loop_
_publ_author_name
'Okada, K.'
'Ossaka, J.'

_publ_section_title
;
 Structures of potassium sodium sulphate and tripotassium sodium disulphate
;
_journal_name_full 'Acta Crystallographica, Section B'
_journal_page_first 919
_journal_page_last 921
_journal_paper_doi 10.1107/S0567740880004852
_journal_volume 36
_journal_year 1980
_chemical_formula_structural KNaSO4
_chemical_formula_sum 'K Na O4 S'
_space_group_IT_number 156
_symmetry_space_group_name_Hall 'P 3 -2"'
_symmetry_space_group_name_H-M 'P 3 m 1'
_cell_angle_alpha 90
_cell_angle_beta 90
_cell_angle_gamma 120
_cell_length_a 5.6066
_cell_length_b 5.6066
_cell_length_c 7.177
_cell_formula_units_Z 2
_cell_volume 195.377
_database_code_amcsd 0009707
_exptl_crystal_density_diffrn 2.688
_cod_original_formula_sum 'K Na S O4'
_cod_database_code 9007638
_amcsd_formula_title KNaSO4

loop_
_space_group_symop_operation_xyz
x,y,z
-y,-x,z
-y,x-y,z
x,x-y,z
-x+y,-x,z
-x+y,y,z

loop_
_atom_site_label
_atom_site_fract_x
_atom_site_fract_y
_atom_site_fract_z
K1 0.00000 0.00000 0.00000
Na1 0.00000 0.00000 0.50400
Na2 0.66667 0.33333 0.68900
K2 0.33333 0.66667 0.30900
S1 0.66667 0.33333 0.23400
S2 0.33333 0.66667 0.76400
O1 0.66667 0.33333 0.02600
O2 0.33333 0.66667 0.95500
O3 0.18700 -0.18700 0.71000
O4 0.80300 -0.80300 0.31400

loop_
_cod_related_entry_id
_cod_related_entry_database
_cod_related_entry_code
1 AMCSD 0009707
